data_7064149
loop_
_publ_author_name
'Shao, Tai-ming'
'Liao, Hai-Xia'
'Li, Qiu-Ming'
'Tan, Mingxiong'
'Liang, Chun-Jie'
'Liang, Hong'
'Qin, Qi-Pin'

_publ_section_title
;
 Designing mitophagy-targeted robustine- and 4-acridinol-rhodium(III)
 coordination compounds to overcome cisplatin resistance in A549/DDP lung
 cancer cells
;
_journal_name_full 'New Journal of Chemistry'
_journal_paper_doi 10.1039/D5NJ02700D
_journal_year 2026
_chemical_formula_moiety 'C60 H46 N2 O6 P2 Rh, Cl, 3(C H4 O)'
_chemical_formula_sum 'C63 H58 Cl N2 O9 P2 Rh'
_chemical_formula_weight 1187.41
_space_group_crystal_system triclinic
_space_group_IT_number 2
_space_group_name_Hall '-P 1'
_space_group_name_H-M_alt 'P -1'
_atom_sites_solution_hydrogens geom
_atom_sites_solution_primary iterative
_audit_creation_date 2023-04-21
_audit_creation_method
;
Olex2 1.2
(compiled 2018.05.29 svn.r3508 for OlexSys, GUI svn.r5506)
;
_audit_update_record
;
2025-11-24 deposited with the CCDC.	2025-12-05 downloaded from the CCDC.
;
_cell_angle_alpha 96.8680(10)
_cell_angle_beta 99.566(2)
_cell_angle_gamma 107.8630(10)
_cell_formula_units_Z 2
_cell_length_a 11.7749(4)
_cell_length_b 13.8665(4)
_cell_length_c 18.1394(7)
_cell_measurement_reflns_used 9886
_cell_measurement_temperature 150(2)
_cell_measurement_theta_max 26.308
_cell_measurement_theta_min 2.393
_cell_volume 2733.48(16)
_computing_cell_refinement 'SAINT V8.40A (?, 2016)'
_computing_data_reduction 'SAINT V8.40A (?, 2016)'
_computing_molecular_graphics 'Olex2 (Dolomanov et al., 2009)'
_computing_publication_material 'Olex2 (Dolomanov et al., 2009)'
_computing_structure_refinement 'XL (Sheldrick, 2008)'
_computing_structure_solution
;
Superflip (Palatinus & Chapuis, 2007;Palatinus & van der Lee, 2008;
Palatinus et al., 2012)
;
_diffrn_ambient_temperature 150.0
_diffrn_measured_fraction_theta_full 0.998
_diffrn_measured_fraction_theta_max 0.997
_diffrn_measurement_device_type 'CCD area detector'
_diffrn_measurement_method 'phi and omega scans'
_diffrn_radiation_monochromator graphite
_diffrn_radiation_type MoK\a
_diffrn_radiation_wavelength 0.71073
_diffrn_reflns_av_R_equivalents 0.0706
_diffrn_reflns_av_unetI/netI 0.0356
_diffrn_reflns_Laue_measured_fraction_full 0.998
_diffrn_reflns_Laue_measured_fraction_max 0.997
_diffrn_reflns_limit_h_max 14
_diffrn_reflns_limit_h_min -14
_diffrn_reflns_limit_k_max 17
_diffrn_reflns_limit_k_min -17
_diffrn_reflns_limit_l_max 22
_diffrn_reflns_limit_l_min -22
_diffrn_reflns_number 97217
_diffrn_reflns_point_group_measured_fraction_full 0.998
_diffrn_reflns_point_group_measured_fraction_max 0.997
_diffrn_reflns_theta_full 25.242
_diffrn_reflns_theta_max 26.440
_diffrn_reflns_theta_min 2.113
_exptl_absorpt_coefficient_mu 0.481
_exptl_absorpt_correction_T_max 0.0276
_exptl_absorpt_correction_T_min 0.0112
_exptl_absorpt_correction_type multi-scan
_exptl_absorpt_process_details
;
SADABS-2016/2 (Bruker,2016/2) was used for absorption correction.
wR2(int) was 0.0772 before and 0.0676 after correction.
The Ratio of minimum to maximum transmission is 0.4058.
The \l/2 correction factor is Not present.
;
_exptl_crystal_colour red
_exptl_crystal_density_diffrn 1.443
_exptl_crystal_description block
_exptl_crystal_F_000 1228
_exptl_crystal_size_max 0.54
_exptl_crystal_size_mid 0.45
_exptl_crystal_size_min 0.41
_refine_diff_density_max 0.379
_refine_diff_density_min -1.029
_refine_diff_density_rms 0.118
_refine_ls_extinction_method none
_refine_ls_goodness_of_fit_ref 1.018
_refine_ls_hydrogen_treatment constr
_refine_ls_matrix_type full
_refine_ls_number_parameters 711
_refine_ls_number_reflns 11211
_refine_ls_number_restraints 0
_refine_ls_restrained_S_all 1.018
_refine_ls_R_factor_all 0.0535
_refine_ls_R_factor_gt 0.0405
_refine_ls_shift/su_max 0.001
_refine_ls_shift/su_mean 0.000
_refine_ls_structure_factor_coef Fsqd
_refine_ls_weighting_details 'w=1/[\s^2^(Fo^2^)+(0.0706P)^2^+1.2813P] where P=(Fo^2^+2Fc^2^)/3'
_refine_ls_weighting_scheme calc
_refine_ls_wR_factor_gt 0.1055
_refine_ls_wR_factor_ref 0.1176
_reflns_Friedel_coverage 0.000
_reflns_number_gt 9158
_reflns_number_total 11211
_reflns_threshold_expression 'I > 2\s(I)'
_cod_data_source_file d5nj02700d2.cif
_cod_data_source_block wf7
_cod_database_code 7064149
_shelx_shelxl_version_number 2018/3
_shelx_space_group_comment
;
The symmetry employed for this shelxl refinement is uniquely defined
by the following loop, which should always be used as a source of
symmetry information in preference to the above space-group names.
They are only intended as comments.
;
_shelx_estimated_absorpt_t_max 0.827
_shelx_estimated_absorpt_t_min 0.781
_olex2_refinement_description
;
1. Fixed Uiso
 At 1.2 times of:
  All C(H) groups
 At 1.5 times of:
  All C(H,H,H) groups, All O(H) groups
2.a Aromatic/amide H refined with riding coordinates:
 C12(H12), C6(H6), C36(H36), C11(H11), C37(H37), C32(H32), C58(H58), C23(H23),
 C24(H24), C10(H10), C26(H26), C46(H46), C35(H35), C44(H44), C34(H34), C33(H33),
  C38(H38), C21(H21), C8(H8), C50(H50), C49(H49), C5(H5), C18(H18), C30(H30),
 C27(H27), C57(H57), C20(H20), C2(H2), C9(H9), C45(H45), C28(H28), C22(H22),
 C14(H14), C17(H17), C56(H56), C29(H29), C16(H16), C4(H4), C15(H15), C3(H3)
2.b Idealised Me refined as rotating group:
 C48(H48A,H48B,H48C), C63(H63A,H63B,H63C), C62(H62A,H62B,H62C), C60(H60A,H60B,
 H60C), C61(H61A,H61B,H61C)
2.c Idealised tetrahedral OH refined as rotating group:
 O9(H9A), O8(H8A), O7(H7)
;
_olex2_submission_special_instructions 'No special instructions were received'

loop_
_space_group_symop_operation_xyz
'x, y, z'
'-x, -y, -z'

loop_
_atom_site_label
_atom_site_type_symbol
_atom_site_fract_x
_atom_site_fract_y
_atom_site_fract_z
_atom_site_U_iso_or_equiv
_atom_site_adp_type
_atom_site_occupancy
_atom_site_site_symmetry_order
_atom_site_calc_flag
_atom_site_refinement_flags_posn
_atom_site_refinement_flags_adp
_atom_site_refinement_flags_occupancy
_atom_site_disorder_assembly
_atom_site_disorder_group
Rh1 Rh 0.67800(2) 0.26420(2) 0.17648(2) 0.02537(8) Uani 1 1 d . . . . .
P1 P 0.81246(6) 0.35124(5) 0.10142(4) 0.02695(15) Uani 1 1 d . . . . .
Cl1 Cl 1.12223(9) 0.67757(7) 0.42403(6) 0.0551(2) Uani 1 1 d . . . . .
O5 O 0.64246(18) 0.12811(14) 0.10725(11) 0.0314(4) Uani 1 1 d . . . . .
O1 O 0.78337(18) 0.39856(14) 0.36238(11) 0.0301(4) Uani 1 1 d . . . . .
O2 O 0.54135(18) 0.29453(14) 0.11056(11) 0.0304(4) Uani 1 1 d . . . . .
O3 O 0.6500(2) 0.68126(15) 0.32996(12) 0.0369(5) Uani 1 1 d . . . . .
O4 O 0.95916(18) 0.37029(14) 0.30125(11) 0.0317(4) Uani 1 1 d . . . . .
O6 O 1.0485(2) 0.06306(17) 0.31582(13) 0.0436(5) Uani 1 1 d . . . . .
N1 N 0.6834(2) 0.39991(17) 0.24097(13) 0.0267(5) Uani 1 1 d . . . . .
N2 N 0.8187(2) 0.21904(17) 0.22748(13) 0.0278(5) Uani 1 1 d . . . . .
O9 O 1.3349(2) 0.6063(2) 0.38984(14) 0.0501(6) Uani 1 1 d . . . . .
H9A H 1.284905 0.626540 0.409927 0.075 Uiso 1 1 calc GR . . . .
O8 O 1.0420(3) 0.1965(2) 0.53447(18) 0.0617(7) Uani 1 1 d . . . . .
H8A H 1.008058 0.241055 0.541028 0.093 Uiso 1 1 calc GR . . . .
C12 C 0.6360(3) 0.2499(2) -0.03229(17) 0.0336(6) Uani 1 1 d . . . . .
H12 H 0.580211 0.228739 -0.000339 0.040 Uiso 1 1 calc R . . . .
C7 C 0.7549(3) 0.3132(2) -0.00126(15) 0.0287(6) Uani 1 1 d . . . . .
C31 C 0.3951(3) 0.0831(2) 0.19289(16) 0.0306(6) Uani 1 1 d . . . . .
C6 C 0.9112(3) 0.5423(2) 0.19698(17) 0.0324(6) Uani 1 1 d . . . . .
H6 H 0.933545 0.504723 0.234064 0.039 Uiso 1 1 calc R . . . .
O7 O 0.2709(3) -0.1223(3) 0.3669(2) 0.0910(11) Uani 1 1 d . . . . .
H7 H 0.221720 -0.173003 0.378906 0.137 Uiso 1 1 calc GR . . . .
C36 C 0.3628(3) 0.0698(2) 0.11432(17) 0.0396(7) Uani 1 1 d . . . . .
H36 H 0.418822 0.105626 0.086681 0.048 Uiso 1 1 calc R . . . .
C41 C 0.6170(2) 0.4502(2) 0.19952(16) 0.0276(5) Uani 1 1 d . . . . .
C11 C 0.5989(3) 0.2174(2) -0.11061(17) 0.0376(7) Uani 1 1 d . . . . .
H11 H 0.517268 0.173961 -0.132107 0.045 Uiso 1 1 calc R . . . .
C1 C 0.8529(2) 0.4910(2) 0.12295(16) 0.0293(6) Uani 1 1 d . . . . .
C40 C 0.7285(2) 0.4439(2) 0.31254(15) 0.0264(5) Uani 1 1 d . . . . .
C37 C 0.8194(3) 0.4659(2) 0.43204(16) 0.0340(6) Uani 1 1 d . . . . .
H37 H 0.861585 0.453660 0.477429 0.041 Uiso 1 1 calc R . . . .
C32 C 0.3122(3) 0.0296(2) 0.23254(18) 0.0379(7) Uani 1 1 d . . . . .
H32 H 0.333837 0.038817 0.286378 0.045 Uiso 1 1 calc R . . . .
C25 C 0.6092(3) 0.0937(2) 0.30269(16) 0.0295(6) Uani 1 1 d . . . . .
C58 C 0.6814(3) -0.0317(2) 0.10490(18) 0.0357(6) Uani 1 1 d . . . . .
H58 H 0.616824 -0.065166 0.061844 0.043 Uiso 1 1 calc R . . . .
C59 C 0.7036(3) 0.0703(2) 0.13615(16) 0.0308(6) Uani 1 1 d . . . . .
C51 C 1.0075(3) 0.2248(2) 0.31186(17) 0.0320(6) Uani 1 1 d . . . . .
C42 C 0.6110(2) 0.5468(2) 0.22793(16) 0.0283(6) Uani 1 1 d . . . . .
C23 C 0.4970(3) 0.3428(2) 0.43654(18) 0.0385(7) Uani 1 1 d . . . . .
H23 H 0.522058 0.354596 0.490334 0.046 Uiso 1 1 calc R . . . .
C24 C 0.5300(3) 0.2712(2) 0.39220(16) 0.0333(6) Uani 1 1 d . . . . .
H24 H 0.576518 0.233760 0.415699 0.040 Uiso 1 1 calc R . . . .
C52 C 0.9218(3) 0.2675(2) 0.27704(16) 0.0286(6) Uani 1 1 d . . . . .
C43 C 0.6655(3) 0.5917(2) 0.30518(17) 0.0314(6) Uani 1 1 d . . . . .
C10 C 0.6793(3) 0.2477(2) -0.15752(17) 0.0377(7) Uani 1 1 d . . . . .
H10 H 0.653253 0.224486 -0.210927 0.045 Uiso 1 1 calc R . . . .
C26 C 0.7097(3) 0.1401(2) 0.36273(16) 0.0309(6) Uani 1 1 d . . . . .
H26 H 0.739981 0.212938 0.377588 0.037 Uiso 1 1 calc R . . . .
C46 C 0.4778(3) 0.4364(2) 0.08225(17) 0.0329(6) Uani 1 1 d . . . . .
H46 H 0.430936 0.399756 0.033535 0.039 Uiso 1 1 calc R . . . .
C19 C 0.4946(2) 0.2545(2) 0.31320(16) 0.0287(6) Uani 1 1 d . . . . .
C35 C 0.2472(3) 0.0032(3) 0.0763(2) 0.0474(8) Uani 1 1 d . . . . .
H35 H 0.224179 -0.005639 0.022535 0.057 Uiso 1 1 calc R . . . .
C53 C 0.8016(3) 0.1173(2) 0.20043(16) 0.0308(6) Uani 1 1 d . . . . .
C48 C 0.6536(3) 0.7077(2) 0.40977(18) 0.0397(7) Uani 1 1 d . . . . .
H48A H 0.610762 0.757303 0.417258 0.060 Uiso 1 1 calc GR . . . .
H48B H 0.738800 0.738286 0.437623 0.060 Uiso 1 1 calc GR . . . .
H48C H 0.613754 0.645389 0.428725 0.060 Uiso 1 1 calc GR . . . .
C44 C 0.5418(3) 0.5911(2) 0.17868(17) 0.0347(6) Uani 1 1 d . . . . .
H44 H 0.539364 0.658047 0.194920 0.042 Uiso 1 1 calc R . . . .
C34 C 0.1662(3) -0.0498(3) 0.1161(2) 0.0438(7) Uani 1 1 d . . . . .
H34 H 0.087841 -0.095305 0.089750 0.053 Uiso 1 1 calc R . . . .
C33 C 0.1984(3) -0.0370(3) 0.19378(19) 0.0427(7) Uani 1 1 d . . . . .
H33 H 0.142519 -0.074012 0.221030 0.051 Uiso 1 1 calc R . . . .
C38 C 0.7876(3) 0.5496(2) 0.42716(17) 0.0345(6) Uani 1 1 d . . . . .
H38 H 0.803141 0.605731 0.467293 0.041 Uiso 1 1 calc R . . . .
C39 C 0.7247(3) 0.5390(2) 0.34924(16) 0.0303(6) Uani 1 1 d . . . . .
C21 C 0.3903(3) 0.3784(2) 0.32498(18) 0.0371(7) Uani 1 1 d . . . . .
H21 H 0.341149 0.414186 0.301847 0.044 Uiso 1 1 calc R . . . .
C8 C 0.8356(3) 0.3445(2) -0.04904(17) 0.0361(6) Uani 1 1 d . . . . .
H8 H 0.917094 0.388513 -0.027934 0.043 Uiso 1 1 calc R . . . .
C50 C 1.1013(3) 0.3123(2) 0.36250(17) 0.0358(6) Uani 1 1 d . . . . .
H50 H 1.171891 0.310756 0.395711 0.043 Uiso 1 1 calc R . . . .
C49 C 1.0694(3) 0.3952(2) 0.35351(18) 0.0367(7) Uani 1 1 d . . . . .
H49 H 1.116245 0.463064 0.379610 0.044 Uiso 1 1 calc R . . . .
C13 C 0.9568(3) 0.3249(2) 0.10992(16) 0.0298(6) Uani 1 1 d . . . . .
C5 C 0.9371(3) 0.6481(2) 0.21701(19) 0.0389(7) Uani 1 1 d . . . . .
H5 H 0.976960 0.682903 0.267418 0.047 Uiso 1 1 calc R . . . .
C18 C 0.9492(3) 0.2240(2) 0.08346(17) 0.0356(6) Uani 1 1 d . . . . .
H18 H 0.871302 0.172880 0.063815 0.043 Uiso 1 1 calc R . . . .
C30 C 0.5686(3) -0.0130(2) 0.27918(18) 0.0356(6) Uani 1 1 d . . . . .
H30 H 0.501483 -0.045079 0.237322 0.043 Uiso 1 1 calc R . . . .
C27 C 0.7661(3) 0.0802(2) 0.40107(19) 0.0391(7) Uani 1 1 d . . . . .
H27 H 0.833443 0.111763 0.442820 0.047 Uiso 1 1 calc R . . . .
C57 C 0.7547(3) -0.0855(2) 0.1371(2) 0.0439(8) Uani 1 1 d . . . . .
H57 H 0.736927 -0.155930 0.116021 0.053 Uiso 1 1 calc R . . . .
C20 C 0.4234(3) 0.3080(2) 0.28020(17) 0.0326(6) Uani 1 1 d . . . . .
H20 H 0.397283 0.296180 0.226475 0.039 Uiso 1 1 calc R . . . .
C55 C 0.9828(3) 0.1198(2) 0.28946(17) 0.0339(6) Uani 1 1 d . . . . .
C47 C 0.5447(3) 0.3917(2) 0.12784(16) 0.0284(6) Uani 1 1 d . . . . .
C2 C 0.8201(3) 0.5465(2) 0.06861(19) 0.0367(6) Uani 1 1 d . . . . .
H2 H 0.780380 0.512324 0.018041 0.044 Uiso 1 1 calc R . . . .
C9 C 0.7976(3) 0.3117(2) -0.12678(18) 0.0387(7) Uani 1 1 d . . . . .
H9 H 0.852755 0.333244 -0.159030 0.046 Uiso 1 1 calc R . . . .
C45 C 0.4791(3) 0.5369(2) 0.10810(17) 0.0355(6) Uani 1 1 d . . . . .
H45 H 0.435018 0.567846 0.075338 0.043 Uiso 1 1 calc R . . . .
C28 C 0.7228(3) -0.0262(3) 0.3777(2) 0.0454(8) Uani 1 1 d . . . . .
H28 H 0.760490 -0.067501 0.404045 0.054 Uiso 1 1 calc R . . . .
C22 C 0.4282(3) 0.3969(2) 0.40311(19) 0.0386(7) Uani 1 1 d . . . . .
H22 H 0.407137 0.446572 0.433666 0.046 Uiso 1 1 calc R . . . .
C14 C 1.0714(3) 0.3989(2) 0.13836(17) 0.0351(6) Uani 1 1 d . . . . .
H14 H 1.078177 0.467768 0.157382 0.042 Uiso 1 1 calc R . . . .
C17 C 1.0534(3) 0.1975(3) 0.08546(19) 0.0411(7) Uani 1 1 d . . . . .
H17 H 1.046959 0.128173 0.068286 0.049 Uiso 1 1 calc R . . . .
C56 C 0.8504(3) -0.0401(2) 0.1977(2) 0.0417(7) Uani 1 1 d . . . . .
H56 H 0.897973 -0.078871 0.218099 0.050 Uiso 1 1 calc R . . . .
C29 C 0.6261(3) -0.0722(2) 0.3170(2) 0.0442(8) Uani 1 1 d . . . . .
H29 H 0.598604 -0.144825 0.300767 0.053 Uiso 1 1 calc R . . . .
C54 C 0.8789(3) 0.0651(2) 0.23015(17) 0.0333(6) Uani 1 1 d . . . . .
C16 C 1.1672(3) 0.2720(3) 0.11250(19) 0.0452(8) Uani 1 1 d . . . . .
H16 H 1.239045 0.254309 0.112864 0.054 Uiso 1 1 calc R . . . .
C4 C 0.9036(3) 0.7020(2) 0.1621(2) 0.0466(8) Uani 1 1 d . . . . .
H4 H 0.920726 0.774231 0.175240 0.056 Uiso 1 1 calc R . . . .
C15 C 1.1759(3) 0.3721(3) 0.13895(18) 0.0426(7) Uani 1 1 d . . . . .
H15 H 1.254041 0.423196 0.157710 0.051 Uiso 1 1 calc R . . . .
C3 C 0.8458(3) 0.6520(2) 0.0889(2) 0.0459(8) Uani 1 1 d . . . . .
H3 H 0.823417 0.689846 0.052067 0.055 Uiso 1 1 calc R . . . .
C63 C 1.3272(4) 0.6268(3) 0.3154(2) 0.0570(10) Uani 1 1 d . . . . .
H63A H 1.244729 0.589257 0.285119 0.086 Uiso 1 1 calc GR . . . .
H63B H 1.386729 0.604524 0.292344 0.086 Uiso 1 1 calc GR . . . .
H63C H 1.344921 0.700913 0.316879 0.086 Uiso 1 1 calc GR . . . .
C62 C 1.0223(5) 0.1322(4) 0.5891(3) 0.0820(15) Uani 1 1 d . . . . .
H62A H 1.028672 0.065434 0.569811 0.123 Uiso 1 1 calc GR . . . .
H62B H 0.940644 0.122067 0.599330 0.123 Uiso 1 1 calc GR . . . .
H62C H 1.083882 0.164593 0.636266 0.123 Uiso 1 1 calc GR . . . .
C60 C 1.1574(3) 0.1116(3) 0.3746(2) 0.0486(8) Uani 1 1 d . . . . .
H60A H 1.215665 0.165254 0.356075 0.073 Uiso 1 1 calc GR . . . .
H60B H 1.194245 0.059932 0.388151 0.073 Uiso 1 1 calc GR . . . .
H60C H 1.136203 0.142679 0.419495 0.073 Uiso 1 1 calc GR . . . .
C61 C 0.3763(5) -0.0813(4) 0.4248(3) 0.0827(15) Uani 1 1 d . . . . .
H61A H 0.425663 -0.014111 0.416348 0.124 Uiso 1 1 calc GR . . . .
H61B H 0.423976 -0.128104 0.424709 0.124 Uiso 1 1 calc GR . . . .
H61C H 0.353138 -0.072797 0.474041 0.124 Uiso 1 1 calc GR . . . .
P2 P 0.54208(6) 0.17173(5) 0.24772(4) 0.02705(15) Uani 1 1 d . . . . .

loop_
_atom_site_aniso_label
_atom_site_aniso_U_11
_atom_site_aniso_U_22
_atom_site_aniso_U_33
_atom_site_aniso_U_23
_atom_site_aniso_U_13
_atom_site_aniso_U_12
Rh1 0.02597(12) 0.02402(11) 0.02473(12) 0.00253(8) 0.00503(8) 0.00728(8)
P1 0.0261(4) 0.0250(3) 0.0273(4) 0.0036(3) 0.0056(3) 0.0056(3)
Cl1 0.0568(5) 0.0534(5) 0.0705(6) 0.0272(4) 0.0250(5) 0.0281(4)
O5 0.0328(11) 0.0283(9) 0.0295(10) 0.0000(8) 0.0040(8) 0.0084(8)
O1 0.0330(11) 0.0296(9) 0.0269(10) 0.0048(8) 0.0034(8) 0.0110(8)
O2 0.0285(10) 0.0311(10) 0.0286(10) 0.0008(8) 0.0018(8) 0.0097(8)
O3 0.0509(13) 0.0304(10) 0.0339(11) 0.0039(8) 0.0114(10) 0.0194(9)
O4 0.0297(10) 0.0268(9) 0.0339(11) 0.0011(8) 0.0031(8) 0.0061(8)
O6 0.0401(13) 0.0433(12) 0.0504(14) 0.0063(10) 0.0030(10) 0.0227(10)
N1 0.0244(11) 0.0283(11) 0.0284(12) 0.0058(9) 0.0077(9) 0.0089(9)
N2 0.0281(12) 0.0264(11) 0.0278(12) 0.0028(9) 0.0069(10) 0.0079(9)
O9 0.0491(15) 0.0624(15) 0.0438(13) 0.0151(12) 0.0088(11) 0.0243(12)
O8 0.0485(16) 0.0563(16) 0.081(2) 0.0081(14) 0.0169(14) 0.0194(13)
C12 0.0319(15) 0.0338(14) 0.0319(15) 0.0031(12) 0.0069(12) 0.0072(12)
C7 0.0296(14) 0.0278(13) 0.0271(14) 0.0027(11) 0.0043(11) 0.0092(11)
C31 0.0265(14) 0.0299(13) 0.0336(15) 0.0033(11) 0.0070(12) 0.0076(11)
C6 0.0304(15) 0.0308(14) 0.0345(15) 0.0045(12) 0.0089(12) 0.0076(11)
O7 0.076(2) 0.091(3) 0.110(3) 0.060(2) 0.020(2) 0.0158(19)
C36 0.0389(17) 0.0401(16) 0.0296(15) 0.0032(12) 0.0033(13) 0.0017(13)
C41 0.0266(14) 0.0288(13) 0.0279(14) 0.0061(11) 0.0070(11) 0.0089(11)
C11 0.0356(16) 0.0370(15) 0.0336(16) 0.0046(12) 0.0045(13) 0.0049(13)
C1 0.0245(13) 0.0254(13) 0.0356(15) 0.0034(11) 0.0075(11) 0.0055(10)
C40 0.0250(13) 0.0273(12) 0.0272(13) 0.0077(10) 0.0072(11) 0.0070(10)
C37 0.0368(16) 0.0357(15) 0.0260(14) 0.0032(11) 0.0035(12) 0.0095(12)
C32 0.0338(16) 0.0411(16) 0.0356(16) 0.0036(13) 0.0104(13) 0.0078(13)
C25 0.0285(14) 0.0316(13) 0.0308(14) 0.0089(11) 0.0098(12) 0.0106(11)
C58 0.0371(16) 0.0288(14) 0.0368(16) 0.0004(12) 0.0109(13) 0.0055(12)
C59 0.0316(15) 0.0302(13) 0.0321(15) 0.0039(11) 0.0128(12) 0.0100(11)
C51 0.0272(14) 0.0379(15) 0.0328(15) 0.0066(12) 0.0090(12) 0.0123(12)
C42 0.0262(14) 0.0313(13) 0.0286(14) 0.0082(11) 0.0078(11) 0.0093(11)
C23 0.0381(17) 0.0456(17) 0.0296(15) -0.0006(13) 0.0100(13) 0.0125(14)
C24 0.0332(15) 0.0413(15) 0.0266(14) 0.0053(12) 0.0076(12) 0.0137(12)
C52 0.0281(14) 0.0291(13) 0.0289(14) 0.0047(11) 0.0089(11) 0.0090(11)
C43 0.0311(15) 0.0285(13) 0.0354(15) 0.0062(11) 0.0115(12) 0.0087(11)
C10 0.0470(18) 0.0370(15) 0.0291(15) 0.0066(12) 0.0087(13) 0.0132(13)
C26 0.0299(14) 0.0326(14) 0.0312(15) 0.0063(11) 0.0095(12) 0.0101(11)
C46 0.0297(15) 0.0413(15) 0.0276(14) 0.0072(12) 0.0066(12) 0.0115(12)
C19 0.0267(14) 0.0288(13) 0.0293(14) 0.0045(11) 0.0094(11) 0.0059(11)
C35 0.0426(19) 0.0488(19) 0.0362(17) 0.0040(14) 0.0000(14) 0.0005(15)
C53 0.0330(15) 0.0291(13) 0.0316(15) 0.0047(11) 0.0121(12) 0.0099(11)
C48 0.0492(19) 0.0385(16) 0.0353(16) 0.0035(13) 0.0122(14) 0.0197(14)
C44 0.0373(16) 0.0361(15) 0.0363(16) 0.0107(12) 0.0093(13) 0.0179(13)
C34 0.0319(16) 0.0441(17) 0.0447(19) 0.0031(14) 0.0017(14) 0.0027(13)
C33 0.0335(17) 0.0438(17) 0.0450(19) 0.0038(14) 0.0122(14) 0.0045(13)
C38 0.0381(16) 0.0325(14) 0.0302(15) 0.0004(11) 0.0064(12) 0.0105(12)
C39 0.0309(15) 0.0293(13) 0.0293(14) 0.0046(11) 0.0087(12) 0.0074(11)
C21 0.0331(16) 0.0393(16) 0.0420(17) 0.0086(13) 0.0111(13) 0.0148(13)
C8 0.0294(15) 0.0412(16) 0.0349(16) 0.0082(13) 0.0079(12) 0.0069(12)
C50 0.0282(15) 0.0447(16) 0.0328(15) 0.0049(13) 0.0051(12) 0.0114(13)
C49 0.0293(15) 0.0350(15) 0.0383(17) 0.0001(12) 0.0031(13) 0.0049(12)
C13 0.0283(14) 0.0337(14) 0.0280(14) 0.0069(11) 0.0088(11) 0.0091(11)
C5 0.0347(16) 0.0357(15) 0.0430(17) -0.0023(13) 0.0105(14) 0.0096(13)
C18 0.0360(16) 0.0348(15) 0.0360(16) 0.0055(12) 0.0111(13) 0.0103(12)
C30 0.0357(16) 0.0318(14) 0.0387(16) 0.0040(12) 0.0113(13) 0.0094(12)
C27 0.0346(16) 0.0438(17) 0.0404(17) 0.0117(14) 0.0078(13) 0.0136(13)
C57 0.051(2) 0.0282(14) 0.052(2) -0.0020(13) 0.0159(16) 0.0146(14)
C20 0.0290(14) 0.0368(15) 0.0321(15) 0.0065(12) 0.0074(12) 0.0109(12)
C55 0.0324(15) 0.0357(15) 0.0384(16) 0.0061(12) 0.0117(13) 0.0161(12)
C47 0.0271(14) 0.0307(13) 0.0281(14) 0.0047(11) 0.0095(11) 0.0087(11)
C2 0.0322(16) 0.0373(15) 0.0404(17) 0.0076(13) 0.0053(13) 0.0123(12)
C9 0.0433(18) 0.0409(16) 0.0340(16) 0.0102(13) 0.0164(14) 0.0115(14)
C45 0.0339(16) 0.0423(16) 0.0356(16) 0.0133(13) 0.0080(13) 0.0176(13)
C28 0.0451(19) 0.0438(17) 0.056(2) 0.0201(16) 0.0124(16) 0.0226(15)
C22 0.0357(16) 0.0367(15) 0.0429(18) -0.0013(13) 0.0129(14) 0.0121(13)
C14 0.0332(16) 0.0373(15) 0.0313(15) 0.0016(12) 0.0040(12) 0.0099(12)
C17 0.0452(18) 0.0435(17) 0.0419(18) 0.0081(14) 0.0143(15) 0.0226(15)
C56 0.0470(19) 0.0317(15) 0.0486(19) 0.0013(13) 0.0096(15) 0.0191(14)
C29 0.0455(19) 0.0333(15) 0.058(2) 0.0107(14) 0.0145(16) 0.0161(14)
C54 0.0344(15) 0.0289(14) 0.0367(16) 0.0023(12) 0.0095(13) 0.0111(12)
C16 0.0381(18) 0.064(2) 0.0388(18) 0.0052(15) 0.0054(14) 0.0276(16)
C4 0.051(2) 0.0289(15) 0.060(2) 0.0023(14) 0.0127(17) 0.0158(14)
C15 0.0300(16) 0.0556(19) 0.0362(17) 0.0016(14) 0.0017(13) 0.0111(14)
C3 0.050(2) 0.0343(16) 0.057(2) 0.0146(15) 0.0090(17) 0.0185(14)
C63 0.068(3) 0.069(2) 0.044(2) 0.0153(18) 0.0159(19) 0.032(2)
C62 0.074(3) 0.070(3) 0.127(5) 0.038(3) 0.038(3) 0.044(3)
C60 0.0370(18) 0.053(2) 0.057(2) 0.0093(17) 0.0020(16) 0.0214(16)
C61 0.085(4) 0.097(4) 0.076(3) 0.035(3) 0.040(3) 0.025(3)
P2 0.0277(4) 0.0272(3) 0.0253(3) 0.0034(3) 0.0060(3) 0.0080(3)

loop_
_atom_type_symbol
_atom_type_description
_atom_type_scat_dispersion_real
_atom_type_scat_dispersion_imag
_atom_type_scat_source
C C 0.0033 0.0016 'International Tables Vol C Tables 4.2.6.8 and 6.1.1.4'
H H 0.0000 0.0000 'International Tables Vol C Tables 4.2.6.8 and 6.1.1.4'
Cl Cl 0.1484 0.1585 'International Tables Vol C Tables 4.2.6.8 and 6.1.1.4'
N N 0.0061 0.0033 'International Tables Vol C Tables 4.2.6.8 and 6.1.1.4'
O O 0.0106 0.0060 'International Tables Vol C Tables 4.2.6.8 and 6.1.1.4'
P P 0.1023 0.0942 'International Tables Vol C Tables 4.2.6.8 and 6.1.1.4'
Rh Rh -1.1178 0.9187 'International Tables Vol C Tables 4.2.6.8 and 6.1.1.4'

loop_
_geom_angle_atom_site_label_1
_geom_angle_atom_site_label_2
_geom_angle_atom_site_label_3
_geom_angle
_geom_angle_site_symmetry_1
_geom_angle_site_symmetry_3
_geom_angle_publ_flag
O5 Rh1 P1 90.58(6) . . ?
O5 Rh1 O2 91.71(8) . . ?
O5 Rh1 N1 170.32(8) . . ?
O5 Rh1 N2 79.92(8) . . ?
O5 Rh1 P2 87.26(6) . . ?
O2 Rh1 P1 87.98(6) . . ?
O2 Rh1 N1 79.74(8) . . ?
O2 Rh1 N2 170.56(8) . . ?
O2 Rh1 P2 91.86(6) . . ?
N1 Rh1 P1 93.62(6) . . ?
N1 Rh1 P2 88.48(6) . . ?
N2 Rh1 P1 87.75(6) . . ?
N2 Rh1 N1 108.94(9) . . ?
N2 Rh1 P2 92.09(6) . . ?
P2 Rh1 P1 177.83(2) . . ?
C7 P1 Rh1 115.03(9) . . ?
C7 P1 C13 99.89(13) . . ?
C1 P1 Rh1 112.99(9) . . ?
C1 P1 C7 106.50(13) . . ?
C1 P1 C13 106.29(13) . . ?
C13 P1 Rh1 114.91(9) . . ?
C59 O5 Rh1 113.04(17) . . ?
C40 O1 C37 106.0(2) . . ?
C47 O2 Rh1 113.07(16) . . ?
C43 O3 C48 117.9(2) . . ?
C52 O4 C49 106.1(2) . . ?
C55 O6 C60 119.3(2) . . ?
C41 N1 Rh1 111.47(17) . . ?
C40 N1 Rh1 134.01(18) . . ?
C40 N1 C41 114.3(2) . . ?
C52 N2 Rh1 133.69(18) . . ?
C52 N2 C53 114.3(2) . . ?
C53 N2 Rh1 111.89(18) . . ?
C63 O9 H9A 109.5 . . ?
C62 O8 H8A 109.5 . . ?
C7 C12 H12 120.3 . . ?
C7 C12 C11 119.4(3) . . ?
C11 C12 H12 120.3 . . ?
C12 C7 P1 121.6(2) . . ?
C12 C7 C8 119.6(3) . . ?
C8 C7 P1 118.7(2) . . ?
C36 C31 C32 119.6(3) . . ?
C36 C31 P2 122.5(2) . . ?
C32 C31 P2 117.9(2) . . ?
C1 C6 H6 119.7 . . ?
C5 C6 H6 119.7 . . ?
C5 C6 C1 120.6(3) . . ?
C61 O7 H7 109.5 . . ?
C31 C36 H36 120.3 . . ?
C31 C36 C35 119.4(3) . . ?
C35 C36 H36 120.3 . . ?
N1 C41 C42 123.4(2) . . ?
N1 C41 C47 114.6(2) . . ?
C42 C41 C47 121.6(2) . . ?
C12 C11 H11 119.7 . . ?
C10 C11 C12 120.7(3) . . ?
C10 C11 H11 119.7 . . ?
C6 C1 P1 118.7(2) . . ?
C6 C1 C2 119.5(3) . . ?
C2 C1 P1 121.6(2) . . ?
O1 C40 C39 110.9(2) . . ?
N1 C40 O1 121.5(2) . . ?
N1 C40 C39 127.6(2) . . ?
O1 C37 H37 124.1 . . ?
C38 C37 O1 111.7(3) . . ?
C38 C37 H37 124.1 . . ?
C31 C32 H32 119.9 . . ?
C33 C32 C31 120.2(3) . . ?
C33 C32 H32 119.9 . . ?
C26 C25 C30 119.5(3) . . ?
C26 C25 P2 120.6(2) . . ?
C30 C25 P2 119.6(2) . . ?
C59 C58 H58 120.1 . . ?
C59 C58 C57 119.8(3) . . ?
C57 C58 H58 120.1 . . ?
O5 C59 C58 123.7(3) . . ?
O5 C59 C53 118.1(2) . . ?
C58 C59 C53 118.1(3) . . ?
C52 C51 C50 104.2(2) . . ?
C55 C51 C52 116.8(3) . . ?
C55 C51 C50 139.0(3) . . ?
C41 C42 C43 118.8(2) . . ?
C41 C42 C44 117.8(3) . . ?
C43 C42 C44 123.2(3) . . ?
C24 C23 H23 119.7 . . ?
C22 C23 H23 119.7 . . ?
C22 C23 C24 120.6(3) . . ?
C23 C24 H24 120.0 . . ?
C23 C24 C19 119.9(3) . . ?
C19 C24 H24 120.0 . . ?
O4 C52 C51 110.9(2) . . ?
N2 C52 O4 121.4(2) . . ?
N2 C52 C51 127.8(3) . . ?
O3 C43 C42 115.8(2) . . ?
O3 C43 C39 125.7(3) . . ?
C39 C43 C42 118.5(2) . . ?
C11 C10 H10 120.0 . . ?
C9 C10 C11 120.0(3) . . ?
C9 C10 H10 120.0 . . ?
C25 C26 H26 119.9 . . ?
C27 C26 C25 120.3(3) . . ?
C27 C26 H26 119.9 . . ?
C47 C46 H46 120.1 . . ?
C47 C46 C45 119.8(3) . . ?
C45 C46 H46 120.1 . . ?
C24 C19 P2 124.8(2) . . ?
C20 C19 C24 119.0(3) . . ?
C20 C19 P2 116.2(2) . . ?
C36 C35 H35 119.8 . . ?
C34 C35 C36 120.5(3) . . ?
C34 C35 H35 119.8 . . ?
N2 C53 C59 114.6(2) . . ?
N2 C53 C54 123.3(3) . . ?
C54 C53 C59 122.0(3) . . ?
O3 C48 H48A 109.5 . . ?
O3 C48 H48B 109.5 . . ?
O3 C48 H48C 109.5 . . ?
H48A C48 H48B 109.5 . . ?
H48A C48 H48C 109.5 . . ?
H48B C48 H48C 109.5 . . ?
C42 C44 H44 120.2 . . ?
C45 C44 C42 119.7(3) . . ?
C45 C44 H44 120.2 . . ?
C35 C34 H34 119.9 . . ?
C33 C34 C35 120.2(3) . . ?
C33 C34 H34 119.9 . . ?
C32 C33 H33 119.9 . . ?
C34 C33 C32 120.2(3) . . ?
C34 C33 H33 119.9 . . ?
C37 C38 H38 126.3 . . ?
C37 C38 C39 107.3(3) . . ?
C39 C38 H38 126.3 . . ?
C40 C39 C38 104.0(2) . . ?
C43 C39 C40 116.9(3) . . ?
C43 C39 C38 139.1(3) . . ?
C20 C21 H21 119.8 . . ?
C22 C21 H21 119.8 . . ?
C22 C21 C20 120.4(3) . . ?
C7 C8 H8 119.8 . . ?
C9 C8 C7 120.4(3) . . ?
C9 C8 H8 119.8 . . ?
C51 C50 H50 126.5 . . ?
C49 C50 C51 107.0(3) . . ?
C49 C50 H50 126.5 . . ?
O4 C49 H49 124.1 . . ?
C50 C49 O4 111.9(3) . . ?
C50 C49 H49 124.1 . . ?
C18 C13 P1 116.7(2) . . ?
C14 C13 P1 124.3(2) . . ?
C14 C13 C18 118.9(3) . . ?
C6 C5 H5 120.5 . . ?
C4 C5 C6 119.0(3) . . ?
C4 C5 H5 120.5 . . ?
C13 C18 H18 119.6 . . ?
C17 C18 C13 120.8(3) . . ?
C17 C18 H18 119.6 . . ?
C25 C30 H30 120.0 . . ?
C29 C30 C25 119.9(3) . . ?
C29 C30 H30 120.0 . . ?
C26 C27 H27 120.3 . . ?
C26 C27 C28 119.4(3) . . ?
C28 C27 H27 120.3 . . ?
C58 C57 H57 118.9 . . ?
C56 C57 C58 122.3(3) . . ?
C56 C57 H57 118.9 . . ?
C19 C20 H20 119.7 . . ?
C21 C20 C19 120.5(3) . . ?
C21 C20 H20 119.7 . . ?
O6 C55 C51 127.2(3) . . ?
O6 C55 C54 114.9(3) . . ?
C51 C55 C54 117.9(3) . . ?
O2 C47 C41 117.6(2) . . ?
O2 C47 C46 123.8(3) . . ?
C46 C47 C41 118.5(2) . . ?
C1 C2 H2 120.2 . . ?
C3 C2 C1 119.6(3) . . ?
C3 C2 H2 120.2 . . ?
C10 C9 C8 119.9(3) . . ?
C10 C9 H9 120.1 . . ?
C8 C9 H9 120.1 . . ?
C46 C45 H45 118.9 . . ?
C44 C45 C46 122.1(3) . . ?
C44 C45 H45 118.9 . . ?
C27 C28 H28 119.7 . . ?
C29 C28 C27 120.6(3) . . ?
C29 C28 H28 119.7 . . ?
C23 C22 C21 119.6(3) . . ?
C23 C22 H22 120.2 . . ?
C21 C22 H22 120.2 . . ?
C13 C14 H14 120.0 . . ?
C15 C14 C13 120.0(3) . . ?
C15 C14 H14 120.0 . . ?
C18 C17 H17 120.0 . . ?
C18 C17 C16 119.9(3) . . ?
C16 C17 H17 120.0 . . ?
C57 C56 H56 120.0 . . ?
C57 C56 C54 119.9(3) . . ?
C54 C56 H56 120.0 . . ?
C30 C29 H29 119.9 . . ?
C28 C29 C30 120.2(3) . . ?
C28 C29 H29 119.9 . . ?
C53 C54 C55 119.2(3) . . ?
C53 C54 C56 117.7(3) . . ?
C56 C54 C55 123.1(3) . . ?
C17 C16 H16 120.1 . . ?
C15 C16 C17 119.8(3) . . ?
C15 C16 H16 120.1 . . ?
C5 C4 H4 119.6 . . ?
C3 C4 C5 120.7(3) . . ?
C3 C4 H4 119.6 . . ?
C14 C15 H15 119.7 . . ?
C16 C15 C14 120.6(3) . . ?
C16 C15 H15 119.7 . . ?
C2 C3 H3 119.8 . . ?
C4 C3 C2 120.5(3) . . ?
C4 C3 H3 119.8 . . ?
O9 C63 H63A 109.5 . . ?
O9 C63 H63B 109.5 . . ?
O9 C63 H63C 109.5 . . ?
H63A C63 H63B 109.5 . . ?
H63A C63 H63C 109.5 . . ?
H63B C63 H63C 109.5 . . ?
O8 C62 H62A 109.5 . . ?
O8 C62 H62B 109.5 . . ?
O8 C62 H62C 109.5 . . ?
H62A C62 H62B 109.5 . . ?
H62A C62 H62C 109.5 . . ?
H62B C62 H62C 109.5 . . ?
O6 C60 H60A 109.5 . . ?
O6 C60 H60B 109.5 . . ?
O6 C60 H60C 109.5 . . ?
H60A C60 H60B 109.5 . . ?
H60A C60 H60C 109.5 . . ?
H60B C60 H60C 109.5 . . ?
O7 C61 H61A 109.5 . . ?
O7 C61 H61B 109.5 . . ?
O7 C61 H61C 109.5 . . ?
H61A C61 H61B 109.5 . . ?
H61A C61 H61C 109.5 . . ?
H61B C61 H61C 109.5 . . ?
C31 P2 Rh1 116.18(10) . . ?
C31 P2 C19 101.54(13) . . ?
C25 P2 Rh1 111.69(9) . . ?
C25 P2 C31 105.22(13) . . ?
C25 P2 C19 107.72(13) . . ?
C19 P2 Rh1 113.57(9) . . ?

loop_
_geom_bond_atom_site_label_1
_geom_bond_atom_site_label_2
_geom_bond_distance
_geom_bond_site_symmetry_2
_geom_bond_publ_flag
Rh1 P1 2.3988(7) . ?
Rh1 O5 2.0217(19) . ?
Rh1 O2 2.0228(19) . ?
Rh1 N1 2.071(2) . ?
Rh1 N2 2.063(2) . ?
Rh1 P2 2.3875(7) . ?
P1 C7 1.826(3) . ?
P1 C1 1.824(3) . ?
P1 C13 1.832(3) . ?
O5 C59 1.328(3) . ?
O1 C40 1.350(3) . ?
O1 C37 1.395(3) . ?
O2 C47 1.333(3) . ?
O3 C43 1.345(3) . ?
O3 C48 1.441(4) . ?
O4 C52 1.348(3) . ?
O4 C49 1.393(4) . ?
O6 C55 1.337(3) . ?
O6 C60 1.442(4) . ?
N1 C41 1.389(3) . ?
N1 C40 1.312(4) . ?
N2 C52 1.314(4) . ?
N2 C53 1.378(3) . ?
O9 H9A 0.8400 . ?
O9 C63 1.407(4) . ?
O8 H8A 0.8400 . ?
O8 C62 1.412(5) . ?
C12 H12 0.9500 . ?
C12 C7 1.383(4) . ?
C12 C11 1.390(4) . ?
C7 C8 1.398(4) . ?
C31 C36 1.387(4) . ?
C31 C32 1.392(4) . ?
C31 P2 1.824(3) . ?
C6 H6 0.9500 . ?
C6 C1 1.395(4) . ?
C6 C5 1.392(4) . ?
O7 H7 0.8400 . ?
O7 C61 1.400(6) . ?
C36 H36 0.9500 . ?
C36 C35 1.394(4) . ?
C41 C42 1.403(4) . ?
C41 C47 1.425(4) . ?
C11 H11 0.9500 . ?
C11 C10 1.381(4) . ?
C1 C2 1.397(4) . ?
C40 C39 1.421(4) . ?
C37 H37 0.9500 . ?
C37 C38 1.332(4) . ?
C32 H32 0.9500 . ?
C32 C33 1.384(4) . ?
C25 C26 1.392(4) . ?
C25 C30 1.395(4) . ?
C25 P2 1.820(3) . ?
C58 H58 0.9500 . ?
C58 C59 1.388(4) . ?
C58 C57 1.405(5) . ?
C59 C53 1.423(4) . ?
C51 C52 1.418(4) . ?
C51 C50 1.452(4) . ?
C51 C55 1.389(4) . ?
C42 C43 1.418(4) . ?
C42 C44 1.427(4) . ?
C23 H23 0.9500 . ?
C23 C24 1.390(4) . ?
C23 C22 1.380(4) . ?
C24 H24 0.9500 . ?
C24 C19 1.394(4) . ?
C43 C39 1.387(4) . ?
C10 H10 0.9500 . ?
C10 C9 1.379(5) . ?
C26 H26 0.9500 . ?
C26 C27 1.391(4) . ?
C46 H46 0.9500 . ?
C46 C47 1.376(4) . ?
C46 C45 1.410(4) . ?
C19 C20 1.390(4) . ?
C19 P2 1.825(3) . ?
C35 H35 0.9500 . ?
C35 C34 1.378(5) . ?
C53 C54 1.406(4) . ?
C48 H48A 0.9800 . ?
C48 H48B 0.9800 . ?
C48 H48C 0.9800 . ?
C44 H44 0.9500 . ?
C44 C45 1.365(4) . ?
C34 H34 0.9500 . ?
C34 C33 1.371(5) . ?
C33 H33 0.9500 . ?
C38 H38 0.9500 . ?
C38 C39 1.450(4) . ?
C21 H21 0.9500 . ?
C21 C20 1.383(4) . ?
C21 C22 1.381(5) . ?
C8 H8 0.9500 . ?
C8 C9 1.381(4) . ?
C50 H50 0.9500 . ?
C50 C49 1.333(4) . ?
C49 H49 0.9500 . ?
C13 C18 1.393(4) . ?
C13 C14 1.390(4) . ?
C5 H5 0.9500 . ?
C5 C4 1.392(5) . ?
C18 H18 0.9500 . ?
C18 C17 1.381(4) . ?
C30 H30 0.9500 . ?
C30 C29 1.388(4) . ?
C27 H27 0.9500 . ?
C27 C28 1.391(5) . ?
C57 H57 0.9500 . ?
C57 C56 1.364(5) . ?
C20 H20 0.9500 . ?
C55 C54 1.424(4) . ?
C2 H2 0.9500 . ?
C2 C3 1.388(4) . ?
C9 H9 0.9500 . ?
C45 H45 0.9500 . ?
C28 H28 0.9500 . ?
C28 C29 1.374(5) . ?
C22 H22 0.9500 . ?
C14 H14 0.9500 . ?
C14 C15 1.389(4) . ?
C17 H17 0.9500 . ?
C17 C16 1.383(5) . ?
C56 H56 0.9500 . ?
C56 C54 1.420(4) . ?
C29 H29 0.9500 . ?
C16 H16 0.9500 . ?
C16 C15 1.381(5) . ?
C4 H4 0.9500 . ?
C4 C3 1.377(5) . ?
C15 H15 0.9500 . ?
C3 H3 0.9500 . ?
C63 H63A 0.9800 . ?
C63 H63B 0.9800 . ?
C63 H63C 0.9800 . ?
C62 H62A 0.9800 . ?
C62 H62B 0.9800 . ?
C62 H62C 0.9800 . ?
C60 H60A 0.9800 . ?
C60 H60B 0.9800 . ?
C60 H60C 0.9800 . ?
C61 H61A 0.9800 . ?
C61 H61B 0.9800 . ?
C61 H61C 0.9800 . ?

loop_
_geom_torsion_atom_site_label_1
_geom_torsion_atom_site_label_2
_geom_torsion_atom_site_label_3
_geom_torsion_atom_site_label_4
_geom_torsion
_geom_torsion_site_symmetry_1
_geom_torsion_site_symmetry_2
_geom_torsion_site_symmetry_3
_geom_torsion_site_symmetry_4
_geom_torsion_publ_flag
Rh1 P1 C7 C12 8.7(3) . . . . ?
Rh1 P1 C7 C8 -167.7(2) . . . . ?
Rh1 P1 C1 C6 59.1(2) . . . . ?
Rh1 P1 C1 C2 -116.7(2) . . . . ?
Rh1 P1 C13 C18 64.9(2) . . . . ?
Rh1 P1 C13 C14 -117.3(2) . . . . ?
Rh1 O5 C59 C58 170.1(2) . . . . ?
Rh1 O5 C59 C53 -13.3(3) . . . . ?
Rh1 O2 C47 C41 -16.9(3) . . . . ?
Rh1 O2 C47 C46 166.5(2) . . . . ?
Rh1 N1 C41 C42 -176.3(2) . . . . ?
Rh1 N1 C41 C47 9.6(3) . . . . ?
Rh1 N1 C40 O1 -2.1(4) . . . . ?
Rh1 N1 C40 C39 -179.8(2) . . . . ?
Rh1 N2 C52 O4 -5.1(4) . . . . ?
Rh1 N2 C52 C51 175.1(2) . . . . ?
Rh1 N2 C53 C59 9.4(3) . . . . ?
Rh1 N2 C53 C54 -174.6(2) . . . . ?
P1 C7 C8 C9 175.8(2) . . . . ?
P1 C1 C2 C3 175.8(2) . . . . ?
P1 C13 C18 C17 178.1(2) . . . . ?
P1 C13 C14 C15 -176.8(2) . . . . ?
O5 C59 C53 N2 2.5(4) . . . . ?
O5 C59 C53 C54 -173.6(3) . . . . ?
O1 C40 C39 C43 -177.1(2) . . . . ?
O1 C40 C39 C38 2.0(3) . . . . ?
O1 C37 C38 C39 0.4(4) . . . . ?
O3 C43 C39 C40 178.4(3) . . . . ?
O3 C43 C39 C38 -0.3(6) . . . . ?
O6 C55 C54 C53 177.8(3) . . . . ?
O6 C55 C54 C56 -3.8(4) . . . . ?
N1 C41 C42 C43 -6.2(4) . . . . ?
N1 C41 C42 C44 178.4(3) . . . . ?
N1 C41 C47 O2 4.6(4) . . . . ?
N1 C41 C47 C46 -178.6(2) . . . . ?
N1 C40 C39 C43 0.8(4) . . . . ?
N1 C40 C39 C38 180.0(3) . . . . ?
N2 C53 C54 C55 -2.2(4) . . . . ?
N2 C53 C54 C56 179.3(3) . . . . ?
C12 C7 C8 C9 -0.7(4) . . . . ?
C12 C11 C10 C9 -0.7(5) . . . . ?
C7 P1 C1 C6 -173.6(2) . . . . ?
C7 P1 C1 C2 10.5(3) . . . . ?
C7 P1 C13 C18 -58.8(2) . . . . ?
C7 P1 C13 C14 119.1(3) . . . . ?
C7 C12 C11 C10 0.0(5) . . . . ?
C7 C8 C9 C10 0.0(5) . . . . ?
C31 C36 C35 C34 -0.7(5) . . . . ?
C31 C32 C33 C34 -0.7(5) . . . . ?
C6 C1 C2 C3 0.0(4) . . . . ?
C6 C5 C4 C3 -0.1(5) . . . . ?
C36 C31 C32 C33 0.4(5) . . . . ?
C36 C31 P2 Rh1 -0.3(3) . . . . ?
C36 C31 P2 C25 -124.4(3) . . . . ?
C36 C31 P2 C19 123.5(3) . . . . ?
C36 C35 C34 C33 0.4(6) . . . . ?
C41 N1 C40 O1 172.4(2) . . . . ?
C41 N1 C40 C39 -5.3(4) . . . . ?
C41 C42 C43 O3 -176.1(2) . . . . ?
C41 C42 C43 C39 1.2(4) . . . . ?
C41 C42 C44 C45 3.5(4) . . . . ?
C11 C12 C7 P1 -175.7(2) . . . . ?
C11 C12 C7 C8 0.7(4) . . . . ?
C11 C10 C9 C8 0.7(5) . . . . ?
C1 P1 C7 C12 -117.3(2) . . . . ?
C1 P1 C7 C8 66.3(2) . . . . ?
C1 P1 C13 C18 -169.4(2) . . . . ?
C1 P1 C13 C14 8.5(3) . . . . ?
C1 C6 C5 C4 0.2(5) . . . . ?
C1 C2 C3 C4 0.1(5) . . . . ?
C40 O1 C37 C38 0.9(3) . . . . ?
C40 N1 C41 C42 8.0(4) . . . . ?
C40 N1 C41 C47 -166.1(2) . . . . ?
C37 O1 C40 N1 -179.9(2) . . . . ?
C37 O1 C40 C39 -1.8(3) . . . . ?
C37 C38 C39 C40 -1.4(3) . . . . ?
C37 C38 C39 C43 177.4(3) . . . . ?
C32 C31 C36 C35 0.3(5) . . . . ?
C32 C31 P2 Rh1 -178.5(2) . . . . ?
C32 C31 P2 C25 57.4(3) . . . . ?
C32 C31 P2 C19 -54.8(3) . . . . ?
C25 C26 C27 C28 1.5(5) . . . . ?
C25 C30 C29 C28 0.3(5) . . . . ?
C58 C59 C53 N2 179.2(2) . . . . ?
C58 C59 C53 C54 3.2(4) . . . . ?
C58 C57 C56 C54 -0.1(5) . . . . ?
C59 C58 C57 C56 -1.8(5) . . . . ?
C59 C53 C54 C55 173.5(3) . . . . ?
C59 C53 C54 C56 -5.0(4) . . . . ?
C51 C50 C49 O4 1.1(4) . . . . ?
C51 C55 C54 C53 -4.2(4) . . . . ?
C51 C55 C54 C56 174.2(3) . . . . ?
C42 C41 C47 O2 -169.6(2) . . . . ?
C42 C41 C47 C46 7.1(4) . . . . ?
C42 C43 C39 C40 1.4(4) . . . . ?
C42 C43 C39 C38 -177.3(3) . . . . ?
C42 C44 C45 C46 1.5(5) . . . . ?
C23 C24 C19 C20 -1.9(4) . . . . ?
C23 C24 C19 P2 174.4(2) . . . . ?
C24 C23 C22 C21 1.1(5) . . . . ?
C24 C19 C20 C21 1.3(4) . . . . ?
C24 C19 P2 Rh1 -110.6(2) . . . . ?
C24 C19 P2 C31 123.9(3) . . . . ?
C24 C19 P2 C25 13.6(3) . . . . ?
C52 O4 C49 C50 -0.1(3) . . . . ?
C52 N2 C53 C59 -167.9(2) . . . . ?
C52 N2 C53 C54 8.2(4) . . . . ?
C52 C51 C50 C49 -1.6(3) . . . . ?
C52 C51 C55 O6 -178.2(3) . . . . ?
C52 C51 C55 C54 4.2(4) . . . . ?
C43 C42 C44 C45 -171.6(3) . . . . ?
C26 C25 C30 C29 1.8(4) . . . . ?
C26 C25 P2 Rh1 66.7(2) . . . . ?
C26 C25 P2 C31 -166.4(2) . . . . ?
C26 C25 P2 C19 -58.7(3) . . . . ?
C26 C27 C28 C29 0.6(5) . . . . ?
C35 C34 C33 C32 0.4(5) . . . . ?
C53 N2 C52 O4 171.3(2) . . . . ?
C53 N2 C52 C51 -8.5(4) . . . . ?
C48 O3 C43 C42 153.5(3) . . . . ?
C48 O3 C43 C39 -23.6(4) . . . . ?
C44 C42 C43 O3 -1.0(4) . . . . ?
C44 C42 C43 C39 176.3(3) . . . . ?
C50 C51 C52 O4 1.6(3) . . . . ?
C50 C51 C52 N2 -178.5(3) . . . . ?
C50 C51 C55 O6 3.4(6) . . . . ?
C50 C51 C55 C54 -174.3(3) . . . . ?
C49 O4 C52 N2 179.1(3) . . . . ?
C49 O4 C52 C51 -1.0(3) . . . . ?
C13 P1 C7 C12 132.3(2) . . . . ?
C13 P1 C7 C8 -44.1(2) . . . . ?
C13 P1 C1 C6 -67.8(2) . . . . ?
C13 P1 C1 C2 116.3(2) . . . . ?
C13 C18 C17 C16 -1.4(5) . . . . ?
C13 C14 C15 C16 -1.0(5) . . . . ?
C5 C6 C1 P1 -176.1(2) . . . . ?
C5 C6 C1 C2 -0.1(4) . . . . ?
C5 C4 C3 C2 -0.1(5) . . . . ?
C18 C13 C14 C15 1.0(4) . . . . ?
C18 C17 C16 C15 1.4(5) . . . . ?
C30 C25 C26 C27 -2.7(4) . . . . ?
C30 C25 P2 Rh1 -106.0(2) . . . . ?
C30 C25 P2 C31 20.9(3) . . . . ?
C30 C25 P2 C19 128.6(2) . . . . ?
C27 C28 C29 C30 -1.5(5) . . . . ?
C57 C58 C59 O5 176.8(3) . . . . ?
C57 C58 C59 C53 0.3(4) . . . . ?
C57 C56 C54 C53 3.4(5) . . . . ?
C57 C56 C54 C55 -175.0(3) . . . . ?
C20 C19 P2 Rh1 65.8(2) . . . . ?
C20 C19 P2 C31 -59.7(2) . . . . ?
C20 C19 P2 C25 -170.0(2) . . . . ?
C20 C21 C22 C23 -1.6(5) . . . . ?
C55 C51 C52 O4 -177.3(2) . . . . ?
C55 C51 C52 N2 2.5(4) . . . . ?
C55 C51 C50 C49 177.0(4) . . . . ?
C47 C41 C42 C43 167.5(3) . . . . ?
C47 C41 C42 C44 -7.8(4) . . . . ?
C47 C46 C45 C44 -2.3(5) . . . . ?
C45 C46 C47 O2 174.6(3) . . . . ?
C45 C46 C47 C41 -1.9(4) . . . . ?
C22 C23 C24 C19 0.7(5) . . . . ?
C22 C21 C20 C19 0.4(5) . . . . ?
C14 C13 C18 C17 0.1(4) . . . . ?
C17 C16 C15 C14 -0.3(5) . . . . ?
C60 O6 C55 C51 0.7(5) . . . . ?
C60 O6 C55 C54 178.4(3) . . . . ?
P2 C31 C36 C35 -177.9(3) . . . . ?
P2 C31 C32 C33 178.7(2) . . . . ?
P2 C25 C26 C27 -175.4(2) . . . . ?
P2 C25 C30 C29 174.6(2) . . . . ?
P2 C19 C20 C21 -175.3(2) . . . . ?
